data_7042133
loop_
_publ_author_name
'Vr\'anov\'a, Iva'
'Kreml\'a\<cek, V\'it'
'Erben, Milan'
'Turek, Jan'
'Jambor, Roman'
'R\%u\<zi\<cka, Ale\<s'
'Alonso, Mercedes'
'Dost\'al, Libor'

_publ_section_title
;
 A comparative study of the structure and bonding in heavier pnictinidene
 complexes [(ArE)M(CO)n] (E = As, Sb and Bi; M = Cr, Mo, W and Fe).
;
_journal_issue 11
_journal_name_full 'Dalton transactions (Cambridge, England : 2003)'
_journal_page_first 3556
_journal_page_last 3568
_journal_paper_doi 10.1039/c7dt00095b
_journal_volume 46
_journal_year 2017
_chemical_formula_moiety 'C21 H23 Bi Cr N2 O5, 0.5(C7 H8)'
_chemical_formula_sum 'C24.5 H27 Bi Cr N2 O5'
_chemical_formula_weight 690.46
_chemical_name_systematic
;
 ?
;
_space_group_crystal_system orthorhombic
_space_group_IT_number 19
_space_group_name_Hall 'P 2ac 2ab'
_space_group_name_H-M_alt 'P 21 21 21'
_symmetry_space_group_name_Hall 'P 2ac 2ab'
_symmetry_space_group_name_H-M 'P 21 21 21'
_atom_sites_solution_hydrogens mixed
_audit_creation_method SHELXL-97
_audit_update_record
;
2016-11-06 deposited with the CCDC.
2017-02-20 downloaded from the CCDC.
;
_cell_angle_alpha 90
_cell_angle_beta 90
_cell_angle_gamma 90
_cell_formula_units_Z 8
_cell_length_a 19.3042(13)
_cell_length_b 19.3039(14)
_cell_length_c 13.576(3)
_cell_measurement_reflns_used 38605
_cell_measurement_temperature 150(1)
_cell_measurement_theta_max 27.5
_cell_measurement_theta_min 1
_cell_volume 5059.0(12)
_computing_cell_refinement 'COLLECT and DENZO'
_computing_data_collection 'COLLECT (Hooft, 1998) and DENZO (Otwinowski & Minor, 1997)'
_computing_data_reduction 'COLLECT and DENZO'
_computing_molecular_graphics 'PLATON (Spek, 2003)'
_computing_publication_material 'SHELXL-97 (Sheldrick, 2008)'
_computing_structure_refinement 'SHELXL-2013 (Sheldrick, 2013)'
_computing_structure_solution 'SIR92 (Altomare et al., 1994)'
_diffrn_ambient_temperature 150(1)
_diffrn_detector_area_resol_mean 9.091
_diffrn_measured_fraction_theta_full 0.996
_diffrn_measured_fraction_theta_max 0.974
_diffrn_measurement_device_type 'Bruker Nonius KappaCCD area detector'
_diffrn_measurement_method '\f and \w scans to fill the Ewald sphere'
_diffrn_radiation_monochromator graphite
_diffrn_radiation_source 'fine-focus sealed tube'
_diffrn_radiation_type MoK\a
_diffrn_radiation_wavelength 0.71073
_diffrn_reflns_av_R_equivalents 0.0632
_diffrn_reflns_av_unetI/netI 0.0469
_diffrn_reflns_Laue_measured_fraction_full 0.996
_diffrn_reflns_Laue_measured_fraction_max 0.974
_diffrn_reflns_limit_h_max 19
_diffrn_reflns_limit_h_min -25
_diffrn_reflns_limit_k_max 24
_diffrn_reflns_limit_k_min -25
_diffrn_reflns_limit_l_max 17
_diffrn_reflns_limit_l_min -16
_diffrn_reflns_number 38570
_diffrn_reflns_point_group_measured_fraction_full 0.986
_diffrn_reflns_point_group_measured_fraction_max 0.949
_diffrn_reflns_theta_full 25.242
_diffrn_reflns_theta_max 27.500
_diffrn_reflns_theta_min 1.834
_diffrn_standards_number 0
_exptl_absorpt_coefficient_mu 7.413
_exptl_absorpt_correction_T_max 0.493
_exptl_absorpt_correction_T_min 0.085
_exptl_absorpt_correction_type integration
_exptl_absorpt_process_details
;
Gaussian integration (Coppens, 1970)
;
_exptl_crystal_colour orange
_exptl_crystal_density_diffrn 1.813
_exptl_crystal_description plate
_exptl_crystal_F_000 2680
_exptl_crystal_size_max 0.55
_exptl_crystal_size_mid 0.49
_exptl_crystal_size_min 0.10
_refine_diff_density_max 1.833
_refine_diff_density_min -1.623
_refine_diff_density_rms 0.189
_refine_ls_abs_structure_details
;
 Flack x determined using 3645 quotients [(I+)-(I-)]/[(I+)+(I-)]
 (Parsons and Flack (2004), Acta Cryst. A60, s61).
;
_refine_ls_abs_structure_Flack 0.015(4)
_refine_ls_extinction_method none
_refine_ls_goodness_of_fit_ref 1.170
_refine_ls_hydrogen_treatment constr
_refine_ls_matrix_type full
_refine_ls_number_parameters 604
_refine_ls_number_reflns 11036
_refine_ls_number_restraints 0
_refine_ls_restrained_S_all 1.170
_refine_ls_R_factor_all 0.0575
_refine_ls_R_factor_gt 0.0365
_refine_ls_shift/su_max 0.001
_refine_ls_shift/su_mean 0.000
_refine_ls_structure_factor_coef Fsqd
_refine_ls_weighting_details 'w=1/[\s^2^(Fo^2^)+35.3879P] where P=(Fo^2^+2Fc^2^)/3'
_refine_ls_weighting_scheme calc
_refine_ls_wR_factor_gt 0.0693
_refine_ls_wR_factor_ref 0.0833
_reflns_Friedel_coverage 0.774
_reflns_Friedel_fraction_full 0.973
_reflns_Friedel_fraction_max 0.920
_reflns_number_gt 9184
_reflns_number_total 11036
_reflns_threshold_expression 'I > 2\s(I)'
_cod_data_source_file c7dt00095b3.cif
_cod_data_source_block 3a
_cod_depositor_comments
;
Adding full bibliography for 7042129--7042138.cif.

2017-10-30
Z value and formula fixed to values more according to usual
chemical conventions.                 miguel
;
_cod_original_formula_sum 'C49 H54 Bi2 Cr2 N4 O10'
_cod_original_formula_weight 1380.92
_cod_original_formula_moiety '2(C21 H23 Bi Cr N2 O5), C7 H8'
_cod_original_formula_units_Z 4
_cod_original_cell_volume 5059.1(12)
_cod_database_code 7042133
_shelx_space_group_comment
;
The symmetry employed for this shelxl refinement is uniquely defined
by the following loop, which should always be used as a source of
symmetry information in preference to the above space-group names.
They are only intended as comments.
;

loop_
_space_group_symop_operation_xyz
'x, y, z'
'-x+1/2, -y, z+1/2'
'x+1/2, -y+1/2, -z'
'-x, y+1/2, -z+1/2'

loop_
_atom_site_label
_atom_site_type_symbol
_atom_site_fract_x
_atom_site_fract_y
_atom_site_fract_z
_atom_site_U_iso_or_equiv
_atom_site_adp_type
_atom_site_occupancy
_atom_site_site_symmetry_order
_atom_site_calc_flag
_atom_site_refinement_flags_posn
_atom_site_refinement_flags_adp
Bi1 Bi 0.60094(2) 0.48151(2) 0.68098(3) 0.02129(10) Uani 1 1 d . .
Bi2 Bi 0.90205(2) 0.83131(2) 0.67599(3) 0.01889(9) Uani 1 1 d . .
Cr3 Cr 0.89958(11) 0.84387(8) 0.88106(12) 0.0193(3) Uani 1 1 d . .
Cr4 Cr 0.58519(9) 0.49354(9) 0.88636(13) 0.0188(4) Uani 1 1 d . .
N1 N 0.4914(5) 0.4154(5) 0.6554(7) 0.025(2) Uani 1 1 d . .
C119 C 0.9987(6) 0.8382(6) 0.8785(9) 0.023(3) Uani 1 1 d . .
N3 N 0.8429(5) 0.9489(5) 0.6396(7) 0.022(2) Uani 1 1 d . .
C20 C 0.4884(6) 0.4852(6) 0.8732(9) 0.027(3) Uani 1 1 d . .
C4 C 0.4127(7) 0.6484(7) 0.5991(9) 0.035(3) Uani 1 1 d . .
H4 H 0.3770 0.6799 0.5891 0.041 Uiso 1 1 d R U
O6 O 0.9001(6) 0.8656(4) 1.1002(6) 0.036(2) Uani 1 1 d . .
C118 C 0.8953(7) 0.7468(6) 0.8965(8) 0.022(2) Uani 1 1 d . .
C108 C 0.7672(6) 0.9644(7) 0.6311(9) 0.029(3) Uani 1 1 d . .
C6 C 0.5343(6) 0.6247(6) 0.6261(9) 0.024(3) Uani 1 1 d . .
O4 O 0.4298(4) 0.4786(5) 0.8674(7) 0.037(2) Uani 1 1 d . .
C112 C 1.0665(6) 0.8175(6) 0.6494(8) 0.025(3) Uani 1 1 d . .
H112 H 1.1120 0.8019 0.6450 0.030 Uiso 1 1 d R U
C21 C 0.5902(6) 0.3970(6) 0.9029(8) 0.025(2) Uani 1 1 d . .
C18 C 0.6818(7) 0.5005(6) 0.8967(9) 0.028(3) Uani 1 1 d . .
O7 O 0.8932(6) 0.6884(4) 0.9087(6) 0.038(2) Uani 1 1 d . .
C105 C 1.1012(7) 0.9411(5) 0.6238(8) 0.026(2) Uani 1 1 d . .
H105 H 1.1479 0.9295 0.6225 0.032 Uiso 1 1 d R U
C117 C 0.9000(7) 0.8568(5) 1.0165(8) 0.024(2) Uani 1 1 d . .
C120 C 0.9039(7) 0.9408(6) 0.8637(8) 0.025(2) Uani 1 1 d . .
O8 O 1.0570(5) 0.8342(5) 0.8819(7) 0.035(2) Uani 1 1 d . .
N2 N 0.6544(6) 0.6036(5) 0.6539(7) 0.028(2) Uani 1 1 d . .
N4 N 1.0187(5) 0.7734(5) 0.6620(7) 0.023(2) Uani 1 1 d . .
C3 C 0.3979(7) 0.5783(6) 0.6119(9) 0.030(3) Uani 1 1 d . .
H3 H 0.3531 0.5620 0.6031 0.036 Uiso 1 1 d R U
C113 C 1.0363(6) 0.6973(5) 0.6642(9) 0.026(3) Uani 1 1 d . .
C103 C 1.0136(7) 1.0282(6) 0.6129(9) 0.026(3) Uani 1 1 d . .
H103 H 1.0019 1.0746 0.6045 0.031 Uiso 1 1 d R U
C101 C 0.9815(6) 0.9108(5) 0.6460(8) 0.019(2) Uani 1 1 d . .
C5 C 0.4809(7) 0.6713(6) 0.6050(9) 0.027(3) Uani 1 1 d . .
H5 H 0.4923 0.7174 0.5932 0.032 Uiso 1 1 d R U
O9 O 0.9050(5) 1.0002(4) 0.8559(6) 0.034(2) Uani 1 1 d . .
C114 C 0.9691(6) 0.6576(6) 0.6692(11) 0.032(3) Uani 1 1 d . .
114A H 0.9461 0.6688 0.7298 0.039 Uiso 1 1 d R U
114B H 0.9399 0.6700 0.6147 0.039 Uiso 1 1 d R U
114C H 0.9785 0.6088 0.6671 0.039 Uiso 1 1 d R U
C107 C 0.8886(6) 0.9952(6) 0.6242(8) 0.023(3) Uani 1 1 d . .
H107 H 0.8751 1.0405 0.6106 0.028 Uiso 1 1 d R U
O3 O 0.5685(5) 0.6488(4) 0.8571(7) 0.035(2) Uani 1 1 d . .
C7 C 0.4402(6) 0.4562(6) 0.6383(8) 0.024(2) Uani 1 1 d . .
H7 H 0.3960 0.4382 0.6287 0.029 Uiso 1 1 d R U
O1 O 0.5717(5) 0.5114(5) 1.1052(6) 0.036(2) Uani 1 1 d . .
C9 C 0.4443(8) 0.3170(7) 0.5601(9) 0.031(3) Uani 1 1 d . .
H9A H 0.4707 0.3324 0.5042 0.037 Uiso 1 1 d R U
H9B H 0.4427 0.2673 0.5606 0.037 Uiso 1 1 d R U
H9C H 0.3981 0.3350 0.5559 0.037 Uiso 1 1 d R U
C115 C 1.0798(7) 0.6815(7) 0.7558(11) 0.039(4) Uani 1 1 d . .
115A H 1.1194 0.7115 0.7587 0.046 Uiso 1 1 d R U
115B H 1.0526 0.6871 0.8145 0.046 Uiso 1 1 d R U
115C H 1.0949 0.6343 0.7507 0.046 Uiso 1 1 d R U
C10 C 0.4341(7) 0.3204(7) 0.7428(9) 0.030(3) Uani 1 1 d . .
H10A H 0.4010 0.2856 0.7245 0.036 Uiso 1 1 d R U
H10B H 0.4636 0.3027 0.7939 0.036 Uiso 1 1 d R U
H10C H 0.4102 0.3607 0.7664 0.036 Uiso 1 1 d R U
C19 C 0.5767(6) 0.5898(6) 0.8672(8) 0.023(2) Uani 1 1 d . .
C102 C 0.9623(6) 0.9790(6) 0.6287(9) 0.022(2) Uani 1 1 d . .
O2 O 0.7414(5) 0.5034(6) 0.9068(8) 0.040(2) Uani 1 1 d . .
C116 C 1.0737(10) 0.6778(7) 0.5716(11) 0.046(5) Uani 1 1 d . .
116A H 1.0897 0.6307 0.5746 0.055 Uiso 1 1 d R U
116B H 1.0409 0.6825 0.5189 0.055 Uiso 1 1 d R U
116C H 1.1123 0.7081 0.5601 0.055 Uiso 1 1 d R U
C8 C 0.4792(6) 0.3392(6) 0.6561(8) 0.023(3) Uani 1 1 d . .
C121 C 0.8016(7) 0.8445(6) 0.8783(9) 0.028(3) Uani 1 1 d . .
C17 C 0.5763(6) 0.5046(5) 1.0199(10) 0.023(3) Uani 1 1 d . .
C11 C 0.5503(7) 0.3059(6) 0.6666(10) 0.035(3) Uani 1 1 d . .
H11A H 0.5631 0.3069 0.7349 0.042 Uiso 1 1 d R U
H11B H 0.5467 0.2587 0.6449 0.042 Uiso 1 1 d R U
H11C H 0.5850 0.3294 0.6284 0.042 Uiso 1 1 d R U
C109 C 0.7310(7) 0.8962(8) 0.6138(12) 0.043(4) Uani 1 1 d . .
109A H 0.7346 0.8691 0.6730 0.052 Uiso 1 1 d R U
109B H 0.6830 0.9041 0.5988 0.052 Uiso 1 1 d R U
109C H 0.7524 0.8717 0.5604 0.052 Uiso 1 1 d R U
O5 O 0.5929(6) 0.3382(4) 0.9186(6) 0.036(2) Uani 1 1 d . .
C110 C 0.7517(7) 1.0161(9) 0.5481(11) 0.050(4) Uani 1 1 d . .
110A H 0.7706 1.0003 0.4867 0.060 Uiso 1 1 d R U
110B H 0.7023 1.0199 0.5426 0.060 Uiso 1 1 d R U
110C H 0.7709 1.0606 0.5640 0.060 Uiso 1 1 d R U
C12 C 0.6072(7) 0.6461(6) 0.6323(8) 0.028(3) Uani 1 1 d . .
H12 H 0.6183 0.6922 0.6204 0.034 Uiso 1 1 d R U
C2 C 0.4514(6) 0.5314(6) 0.6324(9) 0.024(2) Uani 1 1 d . .
C106 C 1.0506(6) 0.8913(6) 0.6418(9) 0.022(2) Uani 1 1 d . .
O10 O 0.7430(5) 0.8434(6) 0.8792(8) 0.043(2) Uani 1 1 d . .
C1 C 0.5194(7) 0.5543(6) 0.6422(9) 0.027(3) Uani 1 1 d . .
C104 C 1.0826(6) 1.0098(7) 0.6114(10) 0.031(3) Uani 1 1 d . .
H104 H 1.1160 1.0431 0.5980 0.037 Uiso 1 1 d R U
C16 C 0.7371(8) 0.6707(9) 0.7501(11) 0.046(4) Uani 1 1 d . .
H16A H 0.6936 0.6780 0.7828 0.055 Uiso 1 1 d R U
H16B H 0.7686 0.6479 0.7942 0.055 Uiso 1 1 d R U
H16C H 0.7562 0.7145 0.7306 0.055 Uiso 1 1 d R U
C111 C 0.7443(8) 0.9965(9) 0.7290(11) 0.043(4) Uani 1 1 d . .
111A H 0.7646 1.0419 0.7289 0.052 Uiso 1 1 d R U
111B H 0.6948 1.0004 0.7325 0.052 Uiso 1 1 d R U
111C H 0.7608 0.9709 0.7849 0.052 Uiso 1 1 d R U
C13 C 0.7264(7) 0.6280(7) 0.6572(9) 0.031(3) Uani 1 1 d . .
C27 C 0.7340(8) 0.6500(8) 0.1927(13) 0.048(4) Uani 1 1 d . .
H27 H 0.7181 0.6052 0.1813 0.057 Uiso 1 1 calc R U
C23 C 0.7593(8) 0.7633(9) 0.1366(12) 0.047(4) Uani 1 1 d . .
H23 H 0.7617 0.7950 0.0850 0.057 Uiso 1 1 calc R U
C22 C 0.7368(7) 0.6957(8) 0.1175(11) 0.039(4) Uani 1 1 d . .
C14 C 0.7484(10) 0.6682(11) 0.5670(11) 0.057(5) Uani 1 1 d . .
H14A H 0.7149 0.7035 0.5525 0.069 Uiso 1 1 d R U
H14B H 0.7929 0.6892 0.5773 0.069 Uiso 1 1 d R U
H14C H 0.7511 0.6365 0.5127 0.069 Uiso 1 1 d R U
C15 C 0.7727(7) 0.5634(8) 0.6621(13) 0.047(4) Uani 1 1 d . .
H15A H 0.7579 0.5297 0.6145 0.057 Uiso 1 1 d R U
H15B H 0.8189 0.5782 0.6468 0.057 Uiso 1 1 d R U
H15C H 0.7719 0.5431 0.7266 0.057 Uiso 1 1 d R U
C28 C 0.7172(10) 0.6761(11) 0.0150(12) 0.065(5) Uani 1 1 d . .
H28A H 0.7496 0.6946 -0.0317 0.078 Uiso 1 1 d R U
H28B H 0.7186 0.6264 0.0129 0.078 Uiso 1 1 d R U
H28C H 0.6713 0.6916 -0.0012 0.078 Uiso 1 1 d R U
C25 C 0.7745(8) 0.7358(8) 0.3053(11) 0.046(4) Uani 1 1 d . .
H25 H 0.7856 0.7484 0.3695 0.055 Uiso 1 1 calc R U
C24 C 0.7786(8) 0.7845(8) 0.2320(11) 0.047(4) Uani 1 1 d . .
H24 H 0.7934 0.8294 0.2447 0.056 Uiso 1 1 calc R U
C26 C 0.7545(8) 0.6692(9) 0.2865(14) 0.053(4) Uani 1 1 d . .
H26 H 0.7546 0.6366 0.3370 0.063 Uiso 1 1 calc R U

loop_
_atom_site_aniso_label
_atom_site_aniso_U_11
_atom_site_aniso_U_22
_atom_site_aniso_U_33
_atom_site_aniso_U_23
_atom_site_aniso_U_13
_atom_site_aniso_U_12
Bi1 0.01983(19) 0.02107(19) 0.02298(19) -0.00152(17) 0.0005(3) -0.00174(17)
Bi2 0.01516(17) 0.01776(18) 0.02375(19) 0.00125(17) -0.0003(2) -0.00101(16)
Cr3 0.0185(8) 0.0170(8) 0.0223(9) -0.0003(6) -0.0013(9) -0.0015(8)
Cr4 0.0147(9) 0.0180(8) 0.0237(9) 0.0011(7) -0.0001(7) 0.0002(7)
N1 0.029(5) 0.021(5) 0.026(6) 0.000(4) 0.002(4) -0.003(4)
C119 0.021(6) 0.018(6) 0.030(7) 0.003(5) -0.003(5) 0.000(5)
N3 0.018(5) 0.027(5) 0.021(5) 0.004(4) 0.000(4) 0.011(4)
C20 0.023(6) 0.024(6) 0.033(7) -0.005(5) -0.002(5) 0.002(5)
C4 0.034(8) 0.032(6) 0.038(7) 0.014(6) 0.001(6) 0.017(6)
O6 0.046(6) 0.038(5) 0.025(4) -0.010(4) -0.006(5) 0.000(5)
C118 0.019(6) 0.025(6) 0.022(5) -0.002(4) -0.008(5) 0.002(5)
C108 0.012(5) 0.044(8) 0.031(7) -0.001(6) -0.005(5) 0.010(5)
C6 0.026(6) 0.024(6) 0.021(6) 0.003(5) -0.003(5) -0.005(5)
O4 0.018(4) 0.043(5) 0.051(6) -0.011(5) 0.002(4) -0.003(4)
C112 0.018(5) 0.024(6) 0.033(7) 0.007(5) 0.000(5) 0.002(5)
C21 0.016(6) 0.028(6) 0.031(6) -0.004(5) 0.005(5) 0.000(5)
C18 0.035(7) 0.020(6) 0.028(6) 0.000(5) -0.003(6) 0.008(5)
O7 0.052(7) 0.025(4) 0.039(5) 0.004(4) -0.006(5) -0.001(5)
C105 0.025(6) 0.024(5) 0.029(6) -0.002(4) 0.006(6) -0.003(5)
C117 0.020(5) 0.016(5) 0.036(6) -0.001(4) -0.002(6) 0.001(5)
C120 0.021(5) 0.026(6) 0.028(5) -0.002(4) 0.001(6) 0.004(5)
O8 0.021(5) 0.038(5) 0.047(6) -0.008(5) -0.003(4) 0.003(4)
N2 0.027(5) 0.031(5) 0.027(6) -0.006(4) 0.002(4) -0.006(4)
N4 0.019(5) 0.019(4) 0.030(6) -0.001(4) 0.005(4) 0.000(3)
C3 0.019(6) 0.038(7) 0.033(6) 0.000(5) -0.013(6) 0.005(6)
C113 0.030(6) 0.014(5) 0.034(7) -0.003(5) -0.004(5) 0.005(4)
C103 0.034(7) 0.018(6) 0.025(6) 0.003(5) -0.003(5) -0.006(5)
C101 0.024(6) 0.015(5) 0.018(5) -0.005(4) 0.002(4) -0.004(4)
C5 0.031(7) 0.023(6) 0.026(6) 0.005(5) -0.001(5) -0.001(5)
O9 0.042(5) 0.021(4) 0.040(5) -0.001(3) -0.006(5) -0.002(4)
C114 0.031(6) 0.022(6) 0.044(8) 0.001(6) -0.003(6) -0.002(5)
C107 0.028(7) 0.020(5) 0.021(5) 0.004(4) 0.001(5) 0.006(5)
O3 0.041(5) 0.024(4) 0.041(5) 0.000(4) 0.008(4) -0.003(4)
C7 0.019(6) 0.032(6) 0.022(6) 0.000(5) -0.006(5) -0.004(5)
O1 0.051(6) 0.034(5) 0.022(5) -0.001(4) 0.002(4) 0.010(4)
C9 0.035(7) 0.032(7) 0.026(7) -0.002(6) -0.013(6) -0.006(6)
C115 0.022(6) 0.031(7) 0.063(9) 0.013(7) -0.016(6) -0.005(5)
C10 0.038(7) 0.028(6) 0.025(6) 0.000(5) 0.006(5) -0.003(6)
C19 0.022(6) 0.025(6) 0.021(5) -0.002(5) 0.007(4) 0.000(4)
C102 0.023(6) 0.020(6) 0.024(6) 0.002(5) 0.000(5) 0.003(5)
O2 0.017(5) 0.044(5) 0.061(7) 0.002(5) 0.004(5) 0.005(4)
C116 0.069(12) 0.017(6) 0.053(9) 0.000(6) 0.020(8) 0.011(7)
C8 0.026(6) 0.020(5) 0.024(6) -0.002(4) 0.004(5) -0.012(4)
C121 0.029(7) 0.024(6) 0.032(7) -0.001(5) -0.002(6) 0.000(5)
C17 0.010(5) 0.014(5) 0.045(8) -0.001(5) -0.001(5) 0.010(4)
C11 0.041(7) 0.033(7) 0.031(7) -0.008(6) -0.002(6) 0.010(5)
C109 0.012(6) 0.051(9) 0.066(10) -0.015(8) -0.006(7) 0.005(6)
O5 0.040(6) 0.022(4) 0.047(5) 0.000(4) 0.003(5) 0.004(5)
C110 0.020(7) 0.083(12) 0.047(9) 0.018(9) -0.001(7) 0.027(8)
C12 0.037(7) 0.023(5) 0.025(5) -0.007(5) 0.009(6) -0.008(6)
C2 0.021(6) 0.029(6) 0.022(6) 0.001(5) 0.000(5) 0.005(5)
C106 0.019(6) 0.021(5) 0.027(6) -0.004(5) -0.003(5) 0.003(4)
O10 0.029(5) 0.055(6) 0.046(6) 0.004(5) 0.003(5) -0.002(5)
C1 0.037(7) 0.015(5) 0.030(6) 0.003(5) -0.001(5) -0.008(5)
C104 0.018(6) 0.028(6) 0.046(8) -0.007(6) 0.005(5) -0.010(5)
C16 0.036(8) 0.067(11) 0.034(8) -0.015(8) -0.005(6) -0.018(8)
C111 0.026(7) 0.054(9) 0.051(9) -0.006(8) 0.003(7) 0.014(7)
C13 0.025(6) 0.031(6) 0.037(8) -0.002(6) 0.004(5) -0.007(5)
C27 0.043(9) 0.042(8) 0.058(10) 0.002(8) 0.006(8) -0.003(7)
C23 0.036(8) 0.054(9) 0.052(9) 0.008(8) 0.002(7) -0.009(7)
C22 0.013(6) 0.065(10) 0.038(8) -0.015(7) 0.008(6) -0.005(6)
C14 0.054(12) 0.084(14) 0.034(9) 0.003(9) 0.008(7) -0.026(11)
C15 0.023(7) 0.059(9) 0.060(11) -0.012(8) 0.007(7) -0.004(6)
C28 0.051(11) 0.092(14) 0.052(10) -0.004(10) 0.001(8) -0.011(11)
C25 0.043(9) 0.049(8) 0.045(9) -0.008(7) -0.012(7) -0.013(7)
C24 0.049(10) 0.044(8) 0.048(9) 0.005(7) -0.009(7) -0.014(7)
C26 0.041(9) 0.045(9) 0.072(12) 0.012(8) 0.008(8) 0.007(7)

loop_
_atom_type_symbol
_atom_type_description
_atom_type_scat_dispersion_real
_atom_type_scat_dispersion_imag
_atom_type_scat_source
C C 0.0033 0.0016 'International Tables Vol C Tables 4.2.6.8 and 6.1.1.4'
H H 0.0000 0.0000 'International Tables Vol C Tables 4.2.6.8 and 6.1.1.4'
O O 0.0106 0.0060 'International Tables Vol C Tables 4.2.6.8 and 6.1.1.4'
N N 0.0061 0.0033 'International Tables Vol C Tables 4.2.6.8 and 6.1.1.4'
Cr Cr 0.3209 0.6236 'International Tables Vol C Tables 4.2.6.8 and 6.1.1.4'
Bi Bi -4.1077 10.2566 'International Tables Vol C Tables 4.2.6.8 and 6.1.1.4'

loop_
_exptl_crystal_face_index_h
_exptl_crystal_face_index_k
_exptl_crystal_face_index_l
_exptl_crystal_face_perp_dist
0 -1 0 0.220
0 1 0 0.276
0 -1 -1 0.217
0 0 -1 0.244
0 0 1 0.213
0 1 1 0.244
-1 0 0 0.049
1 0 0 0.047
0 1 -1 0.273
0 -1 1 0.228

loop_
_geom_angle_atom_site_label_1
_geom_angle_atom_site_label_2
_geom_angle_atom_site_label_3
_geom_angle
C1 Bi1 N1 71.5(4)
C1 Bi1 N2 70.5(4)
N1 Bi1 N2 141.3(3)
C1 Bi1 Cr4 96.2(3)
N1 Bi1 Cr4 95.1(2)
N2 Bi1 Cr4 96.2(2)
C101 Bi2 N4 70.9(4)
C101 Bi2 N3 70.2(4)
N4 Bi2 N3 140.2(3)
C101 Bi2 Cr3 97.8(3)
N4 Bi2 Cr3 97.4(2)
N3 Bi2 Cr3 96.1(2)
C117 Cr3 C118 91.3(5)
C117 Cr3 C120 89.5(5)
C118 Cr3 C120 179.2(5)
C117 Cr3 C121 91.4(6)
C118 Cr3 C121 88.0(5)
C120 Cr3 C121 92.0(6)
C117 Cr3 C119 91.2(6)
C118 Cr3 C119 89.4(5)
C120 Cr3 C119 90.6(5)
C121 Cr3 C119 176.4(5)
C117 Cr3 Bi2 177.0(3)
C118 Cr3 Bi2 91.4(3)
C120 Cr3 Bi2 87.8(3)
C121 Cr3 Bi2 89.9(4)
C119 Cr3 Bi2 87.7(4)
C17 Cr4 C18 90.6(5)
C17 Cr4 C21 90.1(5)
C18 Cr4 C21 90.6(5)
C17 Cr4 C19 90.8(5)
C18 Cr4 C19 91.5(5)
C21 Cr4 C19 177.7(5)
C17 Cr4 C20 90.6(5)
C18 Cr4 C20 178.6(6)
C21 Cr4 C20 88.8(5)
C19 Cr4 C20 89.1(5)
C17 Cr4 Bi1 177.9(4)
C18 Cr4 Bi1 88.4(4)
C21 Cr4 Bi1 91.8(3)
C19 Cr4 Bi1 87.3(3)
C20 Cr4 Bi1 90.3(4)
C7 N1 C8 118.9(10)
C7 N1 Bi1 111.4(8)
C8 N1 Bi1 129.7(7)
O8 C119 Cr3 176.6(11)
C107 N3 C108 121.6(10)
C107 N3 Bi2 110.0(7)
C108 N3 Bi2 128.4(8)
O4 C20 Cr4 177.9(12)
C5 C4 C3 119.8(12)
C5 C4 H4 120.1
C3 C4 H4 120.1
O7 C118 Cr3 177.9(10)
N3 C108 C109 106.9(10)
N3 C108 C111 107.2(10)
C109 C108 C111 110.7(12)
N3 C108 C110 112.1(10)
C109 C108 C110 111.3(12)
C111 C108 C110 108.5(12)
C5 C6 C1 120.2(12)
C5 C6 C12 122.6(11)
C1 C6 C12 117.2(11)
N4 C112 C106 120.8(11)
N4 C112 H112 118.7
C106 C112 H112 120.5
O5 C21 Cr4 176.1(10)
O2 C18 Cr4 177.2(12)
C104 C105 C106 120.1(12)
C104 C105 H105 118.8
C106 C105 H105 121.1
O6 C117 Cr3 179.2(10)
O9 C120 Cr3 177.6(11)
C12 N2 C13 118.8(11)
C12 N2 Bi1 109.7(8)
C13 N2 Bi1 131.5(8)
C112 N4 C113 119.5(10)
C112 N4 Bi2 111.3(7)
C113 N4 Bi2 129.2(7)
C4 C3 C2 120.1(13)
C4 C3 H3 120.3
C2 C3 H3 119.5
C116 C113 N4 109.7(10)
C116 C113 C114 108.9(12)
N4 C113 C114 107.6(9)
C116 C113 C115 111.5(12)
N4 C113 C115 109.5(10)
C114 C113 C115 109.5(11)
C104 C103 C102 120.9(11)
C104 C103 H103 118.8
C102 C103 H103 120.3
C106 C101 C102 120.4(10)
C106 C101 Bi2 119.2(8)
C102 C101 Bi2 120.4(8)
C4 C5 C6 120.3(11)
C4 C5 H5 121.3
C6 C5 H5 118.3
C113 C114 114A 108.8
C113 C114 114B 110.1
114A C114 114B 109.5
C113 C114 114C 109.5
114A C114 114C 109.5
114B C114 114C 109.5
N3 C107 C102 121.2(10)
N3 C107 H107 119.8
C102 C107 H107 119.0
N1 C7 C2 120.1(11)
N1 C7 H7 120.1
C2 C7 H7 119.8
C8 C9 H9A 110.7
C8 C9 H9B 106.7
H9A C9 H9B 109.5
C8 C9 H9C 110.9
H9A C9 H9C 109.5
H9B C9 H9C 109.5
C113 C115 115A 110.5
C113 C115 115B 110.6
115A C115 115B 109.5
C113 C115 115C 107.3
115A C115 115C 109.5
115B C115 115C 109.5
C8 C10 H10A 110.5
C8 C10 H10B 107.9
H10A C10 H10B 109.5
C8 C10 H10C 110.0
H10A C10 H10C 109.5
H10B C10 H10C 109.5
O3 C19 Cr4 176.8(10)
C103 C102 C101 119.1(11)
C103 C102 C107 122.8(11)
C101 C102 C107 118.1(11)
C113 C116 116A 111.0
C113 C116 116B 106.4
116A C116 116B 109.5
C113 C116 116C 111.0
116A C116 116C 109.5
116B C116 116C 109.5
N1 C8 C10 109.5(9)
N1 C8 C11 105.9(9)
C10 C8 C11 110.2(10)
N1 C8 C9 109.9(9)
C10 C8 C9 110.2(10)
C11 C8 C9 111.0(10)
O10 C121 Cr3 177.7(12)
O1 C17 Cr4 178.9(10)
C8 C11 H11A 108.3
C8 C11 H11B 107.8
H11A C11 H11B 109.5
C8 C11 H11C 112.3
H11A C11 H11C 109.5
H11B C11 H11C 109.5
C108 C109 109A 108.1
C108 C109 109B 109.9
109A C109 109B 109.5
C108 C109 109C 110.4
109A C109 109C 109.5
109B C109 109C 109.5
C108 C110 110A 110.9
C108 C110 110B 107.5
110A C110 110B 109.5
C108 C110 110C 110.0
110A C110 110C 109.5
110B C110 110C 109.5
N2 C12 C6 121.6(11)
N2 C12 H12 119.8
C6 C12 H12 118.6
C1 C2 C3 120.5(11)
C1 C2 C7 116.6(11)
C3 C2 C7 122.7(12)
C101 C106 C105 119.6(11)
C101 C106 C112 117.6(10)
C105 C106 C112 122.6(11)
C2 C1 C6 119.0(12)
C2 C1 Bi1 120.0(8)
C6 C1 Bi1 121.0(9)
C103 C104 C105 119.8(11)
C103 C104 H104 119.6
C105 C104 H104 120.4
C13 C16 H16A 110.1
C13 C16 H16B 110.8
H16A C16 H16B 109.5
C13 C16 H16C 107.5
H16A C16 H16C 109.5
H16B C16 H16C 109.5
C108 C111 111A 104.5
C108 C111 111B 111.3
111A C111 111B 109.5
C108 C111 111C 112.5
111A C111 111C 109.5
111B C111 111C 109.5
N2 C13 C14 114.0(12)
N2 C13 C16 109.2(11)
C14 C13 C16 110.9(12)
N2 C13 C15 106.9(10)
C14 C13 C15 106.8(13)
C16 C13 C15 109.0(12)
C22 C27 C26 120.5(15)
C22 C27 H27 119.7
C26 C27 H27 119.7
C22 C23 C24 121.5(15)
C22 C23 H23 119.3
C24 C23 H23 119.3
C27 C22 C23 118.9(15)
C27 C22 C28 121.9(15)
C23 C22 C28 119.2(16)
C13 C14 H14A 109.9
C13 C14 H14B 110.5
H14A C14 H14B 109.5
C13 C14 H14C 108.0
H14A C14 H14C 109.5
H14B C14 H14C 109.5
C13 C15 H15A 110.4
C13 C15 H15B 106.7
H15A C15 H15B 109.5
C13 C15 H15C 111.2
H15A C15 H15C 109.5
H15B C15 H15C 109.5
C22 C28 H28A 110.9
C22 C28 H28B 105.9
H28A C28 H28B 109.5
C22 C28 H28C 111.6
H28A C28 H28C 109.5
H28B C28 H28C 109.5
C24 C25 C26 121.7(15)
C24 C25 H25 119.2
C26 C25 H25 119.2
C25 C24 C23 117.0(14)
C25 C24 H24 121.5
C23 C24 H24 121.5
C25 C26 C27 120.4(16)
C25 C26 H26 119.8
C27 C26 H26 119.8

loop_
_geom_bond_atom_site_label_1
_geom_bond_atom_site_label_2
_geom_bond_distance
Bi1 C1 2.175(13)
Bi1 N1 2.494(10)
Bi1 N2 2.598(10)
Bi1 Cr4 2.814(2)
Bi2 C101 2.207(11)
Bi2 N4 2.521(9)
Bi2 N3 2.588(9)
Bi2 Cr3 2.7950(18)
Cr3 C117 1.856(11)
Cr3 C118 1.886(11)
Cr3 C120 1.888(11)
Cr3 C121 1.892(14)
Cr3 C119 1.916(12)
Cr4 C17 1.834(13)
Cr4 C18 1.874(14)
Cr4 C21 1.880(12)
Cr4 C19 1.883(11)
Cr4 C20 1.885(13)
N1 C7 1.285(15)
N1 C8 1.491(14)
C119 O8 1.130(15)
N3 C107 1.273(15)
N3 C108 1.497(14)
C20 O4 1.140(15)
C4 C5 1.390(19)
C4 C3 1.392(18)
C4 H4 0.9300
O6 C117 1.149(13)
C118 O7 1.140(13)
C108 C109 1.510(19)
C108 C111 1.531(19)
C108 C110 1.534(19)
C6 C5 1.398(17)
C6 C1 1.406(16)
C6 C12 1.469(18)
C112 N4 1.266(14)
C112 C106 1.461(16)
C112 H112 0.9300
C21 O5 1.156(13)
C18 O2 1.161(16)
C105 C104 1.383(17)
C105 C106 1.392(16)
C105 H105 0.9301
C120 O9 1.151(13)
N2 C12 1.260(16)
N2 C13 1.469(15)
N4 C113 1.508(13)
C3 C2 1.401(17)
C3 H3 0.9300
C113 C116 1.499(18)
C113 C114 1.509(16)
C113 C115 1.531(17)
C103 C104 1.379(17)
C103 C102 1.389(16)
C103 H103 0.9301
C101 C106 1.388(16)
C101 C102 1.388(15)
C5 H5 0.9301
C114 114A 0.9600
C114 114B 0.9600
C114 114C 0.9600
C107 C102 1.458(16)
C107 H107 0.9300
O3 C19 1.158(14)
C7 C2 1.470(16)
C7 H7 0.9301
O1 C17 1.169(15)
C9 C8 1.529(16)
C9 H9A 0.9600
C9 H9B 0.9599
C9 H9C 0.9601
C115 115A 0.9600
C115 115B 0.9599
C115 115C 0.9601
C10 C8 1.508(16)
C10 H10A 0.9600
C10 H10B 0.9599
C10 H10C 0.9599
C116 116A 0.9600
C116 116B 0.9601
C116 116C 0.9600
C8 C11 1.523(17)
C121 O10 1.132(16)
C11 H11A 0.9599
C11 H11B 0.9601
C11 H11C 0.9601
C109 109A 0.9601
C109 109B 0.9601
C109 109C 0.9600
C110 110A 0.9601
C110 110B 0.9599
C110 110C 0.9599
C12 H12 0.9299
C2 C1 1.392(17)
C104 H104 0.9298
C16 C13 1.520(18)
C16 H16A 0.9601
C16 H16B 0.9600
C16 H16C 0.9598
C111 111A 0.9600
C111 111B 0.9599
C111 111C 0.9602
C13 C14 1.51(2)
C13 C15 1.536(19)
C27 C22 1.35(2)
C27 C26 1.38(2)
C27 H27 0.9300
C23 C22 1.40(2)
C23 C24 1.41(2)
C23 H23 0.9300
C22 C28 1.49(2)
C14 H14A 0.9600
C14 H14B 0.9598
C14 H14C 0.9602
C15 H15A 0.9599
C15 H15B 0.9601
C15 H15C 0.9600
C28 H28A 0.9601
C28 H28B 0.9601
C28 H28C 0.9600
C25 C24 1.37(2)
C25 C26 1.37(2)
C25 H25 0.9300
C24 H24 0.9300
C26 H26 0.9300
